data_7012127
loop_
_publ_author_name
'Yang, Guang'
'Raptis, Raphael G.'

_publ_section_title
;
 Oxidation of gold(i) pyrazolates by aqua regia. X-Ray crystal
 structures of the first examples of trinuclear AuIII3 and AuIAuIII2
 pyrazolato complexes
;
_journal_issue 21
_journal_name_full 'Journal of the Chemical Society, Dalton Transactions'
_journal_page_first 3936
_journal_paper_doi 10.1039/b207600d
_journal_year 2002
_chemical_formula_sum 'C15 H20 Au3 Cl2.22 N6'
_chemical_formula_weight 954.06
_chemical_name_systematic
; 
? 
;
_space_group_IT_number 29
_symmetry_cell_setting orthorhombic
_symmetry_space_group_name_Hall 'P 2c -2ac'
_symmetry_space_group_name_H-M 'P c a 21'
_atom_sites_solution_hydrogens geom
_atom_sites_solution_primary direct
_atom_sites_solution_secondary difmap
_audit_creation_method SHELXL-97
_cell_angle_alpha 90.00
_cell_angle_beta 90.00
_cell_angle_gamma 90.00
_cell_formula_units_Z 4
_cell_length_a 23.920(5)
_cell_length_b 11.800(2)
_cell_length_c 7.7400(15)
_cell_measurement_temperature 298(2)
_cell_volume 2184.7(7)
_computing_cell_refinement 'BRUKER SMART-NT V5.0'
_computing_data_collection 'BRUKER SMART-NT V5.0'
_computing_data_reduction 'BRUKER SAINT-NT V5/6.0'
_computing_molecular_graphics 'BRUKER SHELXTL-NT V5.1'
_computing_publication_material 'BRUKER SHELXTL-NT V5.1'
_computing_structure_refinement 'BRUKER SHELXTL-NT V5.1'
_computing_structure_solution 'BRUKER SHELXTL-NT V5.1'
_diffrn_ambient_temperature 298(2)
_diffrn_measured_fraction_theta_full 1.000
_diffrn_measured_fraction_theta_max 1.000
_diffrn_measurement_device_type 'Bruker AXS SMART CCD area detector'
_diffrn_measurement_method 'phi and omega scans'
_diffrn_radiation_monochromator graphite
_diffrn_radiation_source 'fine-focus sealed tube'
_diffrn_radiation_type MoK\a
_diffrn_radiation_wavelength 0.71073
_diffrn_reflns_av_R_equivalents 0.0910
_diffrn_reflns_av_sigmaI/netI 0.0487
_diffrn_reflns_limit_h_max 26
_diffrn_reflns_limit_h_min -26
_diffrn_reflns_limit_k_max 13
_diffrn_reflns_limit_k_min -13
_diffrn_reflns_limit_l_max 8
_diffrn_reflns_limit_l_min -7
_diffrn_reflns_number 10747
_diffrn_reflns_theta_full 23.28
_diffrn_reflns_theta_max 23.28
_diffrn_reflns_theta_min 1.70
_exptl_absorpt_coefficient_mu 20.380
_exptl_absorpt_correction_T_max 0.393
_exptl_absorpt_correction_T_min 0.106
_exptl_absorpt_correction_type semi-empirical
_exptl_crystal_colour yellow
_exptl_crystal_density_diffrn 2.901
_exptl_crystal_density_method 'not measured'
_exptl_crystal_description prism
_exptl_crystal_F_000 1707
_exptl_crystal_size_max 0.20
_exptl_crystal_size_mid 0.12
_exptl_crystal_size_min 0.06
_refine_diff_density_max 0.713
_refine_diff_density_min -0.968
_refine_diff_density_rms 0.176
_refine_ls_abs_structure_details 'Flack H D (1983), Acta Cryst. A39, 876-881'
_refine_ls_abs_structure_Flack 0.01(3)
_refine_ls_extinction_method none
_refine_ls_goodness_of_fit_ref 1.046
_refine_ls_hydrogen_treatment mixed
_refine_ls_matrix_type full
_refine_ls_number_parameters 250
_refine_ls_number_reflns 2898
_refine_ls_number_restraints 1
_refine_ls_restrained_S_all 1.046
_refine_ls_R_factor_all 0.0480
_refine_ls_R_factor_gt 0.0442
_refine_ls_shift/su_max 0.001
_refine_ls_shift/su_mean 0.000
_refine_ls_structure_factor_coef Fsqd
_refine_ls_weighting_details 'calc w=1/[\s^2^(Fo^2^)+(0.0669P)^2^+8.6277P] where P=(Fo^2^+2Fc^2^)/3'
_refine_ls_weighting_scheme calc
_refine_ls_wR_factor_gt 0.1079
_refine_ls_wR_factor_ref 0.1099
_reflns_number_gt 2672
_reflns_number_total 2898
_reflns_threshold_expression >2sigma(I)
_cod_data_source_file b207600d.txt
_cod_data_source_block Au(I)2Au(III)Cl2(dmpz)3
_cod_depositor_comments
;
The following automatic conversions were performed:
'_symmetry_cell_setting' value 'Orthorhombic' changed to 'orthorhombic'
according to '/home/saulius/struct/CIF-dictionaries/cif_core.dic'
dictionary named 'cif_core.dic' version 2.4.1 from 2010-06-29.

Automatic conversion script
Id: cif_fix_enum 1527 2010-12-29 10:47:43Z saulius 
;
_cod_original_cell_volume 2184.7(8)
_cod_original_sg_symbol_H-M Pca2(1)
_cod_database_code 7012127

loop_
_symmetry_equiv_pos_as_xyz
'x, y, z'
'-x, -y, z+1/2'
'x+1/2, -y, z'
'-x+1/2, y, z+1/2'

loop_
_atom_site_label
_atom_site_type_symbol
_atom_site_fract_x
_atom_site_fract_y
_atom_site_fract_z
_atom_site_U_iso_or_equiv
_atom_site_adp_type
_atom_site_occupancy
_atom_site_symmetry_multiplicity
_atom_site_calc_flag
_atom_site_refinement_flags
_atom_site_disorder_assembly
_atom_site_disorder_group
Au1 Au 0.57446(3) 0.14719(6) 0.84119(11) 0.0577(2) Uani 1 1 d . . .
Au2 Au 0.71158(3) 0.21935(7) 0.86514(11) 0.0642(3) Uani 1 1 d . . .
Au3 Au 0.61584(3) 0.41834(6) 0.92486(13) 0.0619(3) Uani 1 1 d . . .
C1 C 0.7798(10) -0.020(2) 0.754(4) 0.096(9) Uani 1 1 d . . .
H1A H 0.7903 -0.0311 0.6360 0.144 Uiso 1 1 calc R . .
H1B H 0.7972 -0.0766 0.8251 0.144 Uiso 1 1 calc R . .
H1C H 0.7917 0.0540 0.7915 0.144 Uiso 1 1 calc R . .
C2 C 0.7184(9) -0.0288(19) 0.771(3) 0.071(6) Uani 1 1 d . . .
C3 C 0.6819(11) -0.1222(19) 0.746(3) 0.078(7) Uani 1 1 d . . .
H3 H 0.6923 -0.1948 0.7123 0.094 Uiso 1 1 calc R . .
C4 C 0.6268(11) -0.0850(19) 0.783(3) 0.078(7) Uani 1 1 d . . .
C5 C 0.5736(9) -0.144(2) 0.788(4) 0.094(10) Uani 1 1 d . . .
H5A H 0.5593 -0.1433 0.9037 0.142 Uiso 1 1 calc R . .
H5B H 0.5786 -0.2205 0.7500 0.142 Uiso 1 1 calc R . .
H5C H 0.5476 -0.1061 0.7127 0.142 Uiso 1 1 calc R . .
C6 C 0.4314(10) 0.163(2) 0.807(4) 0.091(8) Uani 1 1 d . . .
H6A H 0.3956 0.1647 0.8631 0.136 Uiso 1 1 calc R . .
H6B H 0.4529 0.1009 0.8523 0.136 Uiso 1 1 calc R . .
H6C H 0.4263 0.1531 0.6852 0.136 Uiso 1 1 calc R . .
C7 C 0.4615(8) 0.2720(18) 0.841(4) 0.071(6) Uani 1 1 d . . .
C8 C 0.4450(8) 0.380(2) 0.842(4) 0.081(6) Uani 1 1 d . . .
H8 H 0.4084 0.4042 0.8267 0.097 Uiso 1 1 calc R . .
C9 C 0.4912(8) 0.4501(18) 0.871(3) 0.073(6) Uani 1 1 d . . .
C10 C 0.4990(10) 0.5763(17) 0.878(4) 0.086(8) Uani 1 1 d . . .
H10A H 0.4920 0.6023 0.9940 0.129 Uiso 1 1 calc R . .
H10B H 0.4734 0.6123 0.8004 0.129 Uiso 1 1 calc R . .
H10C H 0.5366 0.5949 0.8460 0.129 Uiso 1 1 calc R . .
C11 C 0.6899(11) 0.6516(17) 1.078(3) 0.078(7) Uani 1 1 d . . .
H11A H 0.6518 0.6452 1.0405 0.117 Uiso 1 1 calc R . .
H11B H 0.7066 0.7175 1.0275 0.117 Uiso 1 1 calc R . .
H11C H 0.6908 0.6583 1.2021 0.117 Uiso 1 1 calc R . .
C12 C 0.7217(9) 0.548(2) 1.025(3) 0.068(6) Uani 1 1 d . . .
C13 C 0.7784(10) 0.5278(18) 1.022(3) 0.068(6) Uani 1 1 d . . .
C14 C 0.7856(9) 0.420(2) 0.965(3) 0.075(7) Uani 1 1 d . . .
C15 C 0.8395(10) 0.352(2) 0.935(5) 0.099(8) Uani 1 1 d . . .
H15A H 0.8304 0.2771 0.8973 0.149 Uiso 1 1 calc R . .
H15B H 0.8605 0.3486 1.0406 0.149 Uiso 1 1 calc R . .
H15C H 0.8615 0.3894 0.8479 0.149 Uiso 1 1 calc R . .
Cl1 Cl 0.5606(3) 0.1412(5) 0.5519(8) 0.0804(17) Uani 1 1 d . . .
Cl2 Cl 0.5842(3) 0.1438(6) 1.1317(8) 0.0811(17) Uani 1 1 d . . .
Cl3 Cl 0.8295(10) 0.614(2) 1.078(4) 0.073(7) Uani 0.22 1 d P . .
N1 N 0.6323(7) 0.0309(16) 0.818(3) 0.070(5) Uani 1 1 d . . .
N2 N 0.6854(7) 0.0621(14) 0.808(2) 0.066(5) Uani 1 1 d . . .
N3 N 0.7365(6) 0.3755(12) 0.928(3) 0.061(4) Uani 1 1 d . . .
N4 N 0.6961(7) 0.4555(13) 0.965(2) 0.061(4) Uani 1 1 d . . .
N5 N 0.5359(6) 0.3791(14) 0.878(2) 0.063(4) Uani 1 1 d . . .
N6 N 0.5176(6) 0.2726(13) 0.864(3) 0.066(4) Uani 1 1 d . . .

loop_
_atom_site_aniso_label
_atom_site_aniso_U_11
_atom_site_aniso_U_22
_atom_site_aniso_U_33
_atom_site_aniso_U_23
_atom_site_aniso_U_13
_atom_site_aniso_U_12
Au1 0.0555(4) 0.0580(4) 0.0597(5) 0.0021(4) -0.0008(4) -0.0029(3)
Au2 0.0542(4) 0.0597(4) 0.0786(6) 0.0040(4) -0.0006(4) 0.0015(3)
Au3 0.0483(4) 0.0614(4) 0.0762(5) -0.0009(4) -0.0039(4) -0.0007(3)
C1 0.077(16) 0.098(19) 0.11(2) -0.002(17) 0.017(15) 0.023(15)
C2 0.065(13) 0.060(13) 0.087(16) 0.016(12) 0.001(11) 0.016(11)
C3 0.101(18) 0.049(12) 0.084(17) 0.001(11) 0.003(14) 0.004(13)
C4 0.102(19) 0.062(14) 0.068(15) 0.001(11) -0.001(13) -0.009(12)
C5 0.070(15) 0.066(14) 0.15(3) 0.010(15) 0.024(15) -0.022(12)
C6 0.080(15) 0.095(18) 0.10(2) 0.018(15) 0.001(13) -0.046(14)
C7 0.051(10) 0.071(13) 0.091(16) 0.005(14) -0.004(12) -0.006(9)
C8 0.042(10) 0.091(15) 0.111(18) 0.008(17) 0.004(13) -0.002(11)
C9 0.055(11) 0.072(12) 0.091(18) 0.003(13) -0.016(12) 0.013(10)
C10 0.070(13) 0.068(13) 0.12(2) -0.016(15) -0.019(15) 0.027(10)
C11 0.081(16) 0.055(14) 0.097(18) -0.009(12) 0.007(13) 0.011(11)
C12 0.057(13) 0.082(15) 0.064(14) 0.005(12) 0.011(10) -0.011(11)
C13 0.081(16) 0.048(12) 0.076(15) 0.007(10) 0.010(12) -0.017(10)
C14 0.061(13) 0.095(18) 0.070(15) 0.024(14) -0.003(11) -0.006(11)
C15 0.077(16) 0.097(18) 0.12(2) -0.005(19) 0.009(16) 0.010(13)
Cl1 0.095(4) 0.083(4) 0.064(3) 0.005(3) -0.006(3) -0.001(3)
Cl2 0.085(4) 0.099(4) 0.060(3) 0.003(3) -0.004(3) 0.006(3)
Cl3 0.056(13) 0.076(16) 0.088(18) -0.018(14) 0.006(12) -0.021(12)
N1 0.056(9) 0.084(12) 0.070(12) -0.003(10) -0.004(9) 0.001(9)
N2 0.067(11) 0.058(9) 0.074(12) 0.000(9) 0.006(9) 0.002(8)
N3 0.051(9) 0.054(8) 0.079(11) 0.001(10) -0.018(8) -0.006(7)
N4 0.050(8) 0.053(9) 0.081(13) 0.004(9) -0.005(8) -0.006(8)
N5 0.044(8) 0.063(9) 0.082(13) -0.004(9) -0.003(8) 0.004(7)
N6 0.050(8) 0.058(9) 0.090(12) -0.004(9) -0.004(9) -0.006(7)

loop_
_atom_type_symbol
_atom_type_description
_atom_type_scat_dispersion_real
_atom_type_scat_dispersion_imag
_atom_type_scat_source
C C 0.0033 0.0016 'International Tables Vol C Tables 4.2.6.8 and 6.1.1.4'
H H 0.0000 0.0000 'International Tables Vol C Tables 4.2.6.8 and 6.1.1.4'
N N 0.0061 0.0033 'International Tables Vol C Tables 4.2.6.8 and 6.1.1.4'
Cl Cl 0.1484 0.1585 'International Tables Vol C Tables 4.2.6.8 and 6.1.1.4'
Au Au -2.0133 8.8022 'International Tables Vol C Tables 4.2.6.8 and 6.1.1.4'

loop_
_geom_angle_atom_site_label_1
_geom_angle_atom_site_label_2
_geom_angle_atom_site_label_3
_geom_angle
_geom_angle_site_symmetry_1
_geom_angle_site_symmetry_3
_geom_angle_publ_flag
N1 Au1 N6 177.4(7) . . ?
N1 Au1 Cl2 90.3(6) . . ?
N6 Au1 Cl2 89.8(6) . . ?
N1 Au1 Cl1 89.5(6) . . ?
N6 Au1 Cl1 90.6(6) . . ?
Cl2 Au1 Cl1 176.2(2) . . ?
N3 Au2 N2 178.5(8) . . ?
N3 Au2 Au3 61.2(4) . . ?
N2 Au2 Au3 118.1(5) . . ?
N4 Au3 N5 178.4(7) . . ?
N4 Au3 Au2 60.8(5) . . ?
N5 Au3 Au2 118.1(4) . . ?
N2 C2 C3 106.5(19) . . ?
N2 C2 C1 123(2) . . ?
C3 C2 C1 131(2) . . ?
C2 C3 C4 108(2) . . ?
N1 C4 C3 105(2) . . ?
N1 C4 C5 123(2) . . ?
C3 C4 C5 132(2) . . ?
C8 C7 N6 106.7(17) . . ?
C8 C7 C6 133(2) . . ?
N6 C7 C6 120(2) . . ?
C7 C8 C9 109.6(18) . . ?
N5 C9 C8 105.1(18) . . ?
N5 C9 C10 120.7(18) . . ?
C8 C9 C10 133.9(19) . . ?
N4 C12 C13 108(2) . . ?
N4 C12 C11 122(2) . . ?
C13 C12 C11 130(2) . . ?
C14 C13 C12 107(2) . . ?
C14 C13 Cl3 125(2) . . ?
C12 C13 Cl3 128(2) . . ?
N3 C14 C13 109(2) . . ?
N3 C14 C15 121(2) . . ?
C13 C14 C15 130(2) . . ?
N2 N1 C4 110.5(19) . . ?
N2 N1 Au1 119.2(14) . . ?
C4 N1 Au1 129.5(16) . . ?
N1 N2 C2 110.4(17) . . ?
N1 N2 Au2 122.9(14) . . ?
C2 N2 Au2 126.4(15) . . ?
C14 N3 N4 108.0(17) . . ?
C14 N3 Au2 133.2(15) . . ?
N4 N3 Au2 118.2(11) . . ?
C12 N4 N3 108.1(16) . . ?
C12 N4 Au3 132.5(15) . . ?
N3 N4 Au3 119.4(11) . . ?
N6 N5 C9 108.6(15) . . ?
N6 N5 Au3 123.1(11) . . ?
C9 N5 Au3 128.1(14) . . ?
N5 N6 C7 109.9(15) . . ?
N5 N6 Au1 118.5(11) . . ?
C7 N6 Au1 130.7(14) . . ?

loop_
_geom_bond_atom_site_label_1
_geom_bond_atom_site_label_2
_geom_bond_distance
_geom_bond_site_symmetry_2
_geom_bond_publ_flag
Au1 N1 1.956(18) . ?
Au1 N6 2.017(15) . ?
Au1 Cl2 2.261(6) . ?
Au1 Cl1 2.265(6) . ?
Au2 N3 1.997(15) . ?
Au2 N2 2.008(17) . ?
Au2 Au3 3.3123(11) . ?
Au3 N4 1.993(16) . ?
Au3 N5 1.999(14) . ?
C1 C2 1.48(3) . ?
C2 N2 1.36(3) . ?
C2 C3 1.42(3) . ?
C3 C4 1.42(4) . ?
C4 N1 1.40(3) . ?
C4 C5 1.45(3) . ?
C6 C7 1.50(3) . ?
C7 C8 1.33(3) . ?
C7 N6 1.35(2) . ?
C8 C9 1.40(3) . ?
C9 N5 1.36(2) . ?
C9 C10 1.50(3) . ?
C11 C12 1.50(3) . ?
C12 N4 1.34(3) . ?
C12 C13 1.38(3) . ?
C13 C14 1.36(3) . ?
C13 Cl3 1.65(3) . ?
C14 N3 1.32(3) . ?
C14 C15 1.53(3) . ?
N1 N2 1.33(2) . ?
N3 N4 1.38(2) . ?
N5 N6 1.34(2) . ?
